data_4072821
loop_
_publ_author_name
'Cobley, Christopher J.'
'Froese, Robert D. J.'
'Klosin, Jerzy'
'Qin, Cheng'
'Whiteker, Gregory T.'
'Abboud, Khalil A.'

_publ_section_title
;
 Effect of the Dihedral Angle of Biaryl-Bridged Bisphosphite Ligands on
 Enantioselectivity and Regioselectivity of Asymmetric Hydroformylation
;
_journal_issue 12
_journal_name_full Organometallics
_journal_page_first 2986
_journal_paper_doi 10.1021/om061065z
_journal_volume 26
_journal_year 2007
_chemical_formula_sum 'C77 H75 O8 P2 Rh Si4'
_chemical_formula_weight 1405.58
_chemical_name_systematic
; 
 ? 
;
_space_group_IT_number 19
_symmetry_cell_setting orthorhombic
_symmetry_space_group_name_Hall 'P 2ac 2ab'
_symmetry_space_group_name_H-M 'P 21 21 21'
_atom_sites_solution_hydrogens geom
_atom_sites_solution_primary direct
_atom_sites_solution_secondary difmap
_audit_creation_method SHELXL-97
_cell_angle_alpha 90.00
_cell_angle_beta 90.00
_cell_angle_gamma 90.00
_cell_formula_units_Z 4
_cell_length_a 13.7261(9)
_cell_length_b 21.6693(15)
_cell_length_c 23.9170(15)
_cell_measurement_reflns_used 4211
_cell_measurement_temperature 173(2)
_cell_volume 7113.8(8)
_computing_cell_refinement 'Bruker SMART & SAINT (Bruker 1998)'
_computing_data_collection 'Bruker SMART v5.624 (Bruker 1998)'
_computing_data_reduction 'Bruker SHELXTL v6.14 (Bruker 2000)'
_computing_molecular_graphics 'Bruker SHELXTL v6.14'
_computing_publication_material 'Bruker SHELXTL v6.14'
_computing_structure_refinement 'Bruker SHELXTL v6.14'
_computing_structure_solution 'Bruker SHELXTL v6.14'
_diffrn_ambient_temperature 173(2)
_diffrn_measured_fraction_theta_full 0.927
_diffrn_measured_fraction_theta_max 0.927
_diffrn_measurement_device_type 'SMART CCD area detector'
_diffrn_measurement_method '\w scans'
_diffrn_radiation_monochromator graphite
_diffrn_radiation_source 'fine-focus sealed tube'
_diffrn_radiation_type MoK\a
_diffrn_radiation_wavelength 0.71073
_diffrn_reflns_av_R_equivalents 0.0622
_diffrn_reflns_av_sigmaI/netI 0.1288
_diffrn_reflns_limit_h_max 17
_diffrn_reflns_limit_h_min -9
_diffrn_reflns_limit_k_max 9
_diffrn_reflns_limit_k_min -28
_diffrn_reflns_limit_l_max 12
_diffrn_reflns_limit_l_min -30
_diffrn_reflns_number 19110
_diffrn_reflns_theta_full 27.49
_diffrn_reflns_theta_max 27.49
_diffrn_reflns_theta_min 1.70
_diffrn_standards_decay_% '< 1'
_diffrn_standards_number 0
_exptl_absorpt_coefficient_mu 0.407
_exptl_absorpt_correction_T_max 0.9749
_exptl_absorpt_correction_T_min 0.9618
_exptl_absorpt_correction_type integration
_exptl_absorpt_process_details 'based on measured indexed crystal faces, Bruker SHELXTL  v6.12 (Bruker 1998)'
_exptl_crystal_colour brown
_exptl_crystal_density_diffrn 1.312
_exptl_crystal_density_method 'not measured'
_exptl_crystal_description prisms
_exptl_crystal_F_000 2928
_exptl_crystal_size_max 0.11
_exptl_crystal_size_mid 0.07
_exptl_crystal_size_min 0.06
_refine_diff_density_max 0.553
_refine_diff_density_min -0.428
_refine_diff_density_rms 0.073
_refine_ls_abs_structure_details 'Flack H D (1983), Acta Cryst. A39, 876-881'
_refine_ls_abs_structure_Flack -0.06(2)
_refine_ls_extinction_method none
_refine_ls_goodness_of_fit_ref 0.913
_refine_ls_hydrogen_treatment mixed
_refine_ls_matrix_type full
_refine_ls_number_parameters 829
_refine_ls_number_reflns 12880
_refine_ls_number_restraints 0
_refine_ls_restrained_S_all 0.913
_refine_ls_R_factor_all 0.1007
_refine_ls_R_factor_gt 0.0540
_refine_ls_shift/su_max 0.002
_refine_ls_shift/su_mean 0.000
_refine_ls_structure_factor_coef Fsqd
_refine_ls_weighting_details 'calc w=1/[\s^2^(Fo^2^)+(0.0317P)^2^] where P=(Fo^2^+2Fc^2^)/3'
_refine_ls_weighting_scheme calc
_refine_ls_wR_factor_gt 0.0843
_refine_ls_wR_factor_ref 0.0964
_reflns_number_gt 8280
_reflns_number_total 12880
_reflns_threshold_expression I>2\s(I)
_cod_data_source_file om061065zsi20061120_040019.cif
_cod_data_source_block '[(S,R,S)-4]Rh(acac)'
_cod_depositor_comments
;
The following automatic conversions were performed:

'_symmetry_cell_setting' value 'Orthorhombic' changed to
'orthorhombic' according to
/home/saulius/struct/CIF-dictionaries/cif_core.dic dictionary named
'cif_core.dic' version 2.4.1 from 2010-06-29.

Automatic conversion script
Id: cif_fix_values 1715 2011-07-08 13:25:40Z adriana 
;
_cod_original_sg_symbol_H-M P2(1)2(1)2(1)
_cod_database_code 4072821

loop_
_symmetry_equiv_pos_as_xyz
'x, y, z'
'-x+1/2, -y, z+1/2'
'-x, y+1/2, -z+1/2'
'x+1/2, -y+1/2, -z'

loop_
_atom_site_label
_atom_site_type_symbol
_atom_site_fract_x
_atom_site_fract_y
_atom_site_fract_z
_atom_site_U_iso_or_equiv
_atom_site_adp_type
_atom_site_occupancy
_atom_site_symmetry_multiplicity
_atom_site_calc_flag
_atom_site_refinement_flags
Rh1 Rh 0.72237(3) 0.819434(18) 0.765805(19) 0.02754(11) Uani 1 1 d .
P1 P 0.58859(11) 0.86583(6) 0.78612(6) 0.0239(3) Uani 1 1 d .
P2 P 0.74859(10) 0.85297(6) 0.68255(6) 0.0265(4) Uani 1 1 d .
Si1 Si 0.71828(15) 0.65104(7) 0.67226(7) 0.0430(4) Uani 1 1 d .
Si2 Si 0.90383(15) 1.02432(7) 0.65935(7) 0.0381(5) Uani 1 1 d .
Si3 Si 0.81220(14) 0.94858(8) 0.88832(8) 0.0465(5) Uani 1 1 d .
Si4 Si 0.29405(12) 0.80027(6) 0.74520(6) 0.0335(4) Uani 1 1 d .
O1 O 0.6849(3) 0.90214(14) 0.64769(15) 0.0274(9) Uani 1 1 d .
O2 O 0.7511(3) 0.79622(13) 0.63782(14) 0.0273(9) Uani 1 1 d .
O3 O 0.8547(3) 0.88381(14) 0.67396(14) 0.0271(9) Uani 1 1 d .
O4 O 0.5239(3) 0.90733(14) 0.74497(13) 0.0256(9) Uani 1 1 d .
O5 O 0.5975(3) 0.91384(14) 0.83905(14) 0.0263(9) Uani 1 1 d .
O6 O 0.5050(2) 0.81892(15) 0.80669(12) 0.0220(8) Uani 1 1 d .
O7 O 0.7056(3) 0.77150(16) 0.83933(14) 0.0360(10) Uani 1 1 d .
O8 O 0.8561(3) 0.77935(17) 0.75494(16) 0.0428(11) Uani 1 1 d .
C1 C 0.8329(4) 0.7588(2) 0.6300(2) 0.0300(14) Uani 1 1 d .
C2 C 0.8269(4) 0.6947(2) 0.6456(2) 0.0336(15) Uani 1 1 d .
C3 C 0.9118(5) 0.6621(2) 0.6383(2) 0.0398(16) Uani 1 1 d .
H3A H 0.9117 0.6198 0.6486 0.048 Uiso 1 1 calc R
C4 C 0.9999(5) 0.6870(3) 0.6165(2) 0.0375(15) Uani 1 1 d .
C5 C 1.0009(5) 0.7499(2) 0.5990(2) 0.0299(14) Uani 1 1 d .
C6 C 0.9109(5) 0.7844(2) 0.6044(2) 0.0265(13) Uani 1 1 d .
C7 C 0.9064(4) 0.8500(2) 0.5836(2) 0.0242(13) Uani 1 1 d .
C8 C 0.9213(4) 0.8641(2) 0.5256(2) 0.0291(14) Uani 1 1 d .
C9 C 0.9252(5) 0.9268(2) 0.5091(2) 0.0337(15) Uani 1 1 d .
C10 C 0.9190(5) 0.9733(2) 0.5502(2) 0.0381(16) Uani 1 1 d .
H10A H 0.9290 1.0149 0.5391 0.046 Uiso 1 1 calc R
C11 C 0.8992(4) 0.9613(2) 0.6058(2) 0.0297(14) Uani 1 1 d .
C12 C 0.8869(4) 0.8978(2) 0.6195(2) 0.0236(13) Uani 1 1 d .
C14 C 0.7467(5) 0.6165(3) 0.7422(3) 0.074(3) Uani 1 1 d .
H14A H 0.6897 0.5938 0.7560 0.112 Uiso 1 1 calc R
H14B H 0.7631 0.6494 0.7687 0.112 Uiso 1 1 calc R
H14C H 0.8020 0.5882 0.7387 0.112 Uiso 1 1 calc R
C15 C 0.6101(5) 0.7003(2) 0.6765(3) 0.0538(19) Uani 1 1 d .
H15A H 0.5549 0.6760 0.6905 0.081 Uiso 1 1 calc R
H15B H 0.5946 0.7163 0.6392 0.081 Uiso 1 1 calc R
H15C H 0.6228 0.7347 0.7020 0.081 Uiso 1 1 calc R
C16 C 0.6968(6) 0.5866(3) 0.6216(3) 0.076(3) Uani 1 1 d .
H16A H 0.6404 0.5623 0.6337 0.114 Uiso 1 1 calc R
H16B H 0.7545 0.5600 0.6201 0.114 Uiso 1 1 calc R
H16C H 0.6842 0.6037 0.5843 0.114 Uiso 1 1 calc R
C17 C 1.0864(5) 0.6520(3) 0.6124(3) 0.0500(18) Uani 1 1 d .
H17A H 1.0861 0.6101 0.6243 0.060 Uiso 1 1 calc R
C18 C 1.0877(5) 0.7743(3) 0.5785(2) 0.0354(15) Uani 1 1 d .
H18A H 1.0897 0.8162 0.5669 0.042 Uiso 1 1 calc R
C19 C 0.9263(4) 0.8184(3) 0.4839(2) 0.0349(14) Uani 1 1 d .
H19A H 0.9238 0.7762 0.4946 0.042 Uiso 1 1 calc R
C20 C 0.9354(5) 0.9408(3) 0.4518(2) 0.0433(17) Uani 1 1 d .
H20A H 0.9403 0.9826 0.4402 0.052 Uiso 1 1 calc R
C22 C 0.9757(5) 0.9984(3) 0.7205(2) 0.058(2) Uani 1 1 d .
H22A H 0.9780 1.0315 0.7484 0.087 Uiso 1 1 calc R
H22B H 1.0421 0.9882 0.7085 0.087 Uiso 1 1 calc R
H22C H 0.9451 0.9618 0.7369 0.087 Uiso 1 1 calc R
C23 C 0.9721(6) 1.0891(3) 0.6261(3) 0.073(3) Uani 1 1 d .
H23A H 0.9768 1.1236 0.6525 0.109 Uiso 1 1 calc R
H23B H 0.9376 1.1026 0.5924 0.109 Uiso 1 1 calc R
H23C H 1.0377 1.0751 0.6160 0.109 Uiso 1 1 calc R
C24 C 0.7805(5) 1.0503(3) 0.6790(3) 0.0604(19) Uani 1 1 d .
H24A H 0.7853 1.0831 0.7070 0.091 Uiso 1 1 calc R
H24B H 0.7439 1.0155 0.6947 0.091 Uiso 1 1 calc R
H24C H 0.7467 1.0659 0.6458 0.091 Uiso 1 1 calc R
C25 C 0.6014(5) 0.8934(2) 0.6163(2) 0.0263(14) Uani 1 1 d .
C26 C 0.6028(5) 0.8533(3) 0.5694(2) 0.0365(15) Uani 1 1 d .
H26A H 0.6599 0.8309 0.5599 0.044 Uiso 1 1 calc R
C27 C 0.5211(5) 0.8478(3) 0.5388(3) 0.0432(18) Uani 1 1 d .
H27A H 0.5228 0.8219 0.5067 0.052 Uiso 1 1 calc R
C28 C 0.4328(5) 0.8783(3) 0.5516(3) 0.0414(18) Uani 1 1 d .
C29 C 0.3450(6) 0.8699(3) 0.5219(3) 0.0517(19) Uani 1 1 d .
H29A H 0.3446 0.8439 0.4899 0.062 Uiso 1 1 calc R
C30 C 0.2620(6) 0.8976(3) 0.5377(3) 0.055(2) Uani 1 1 d .
H30A H 0.2039 0.8909 0.5170 0.066 Uiso 1 1 calc R
C31 C 0.2602(5) 0.9367(3) 0.5849(3) 0.0495(18) Uani 1 1 d .
H31A H 0.2008 0.9548 0.5970 0.059 Uiso 1 1 calc R
C32 C 0.3450(5) 0.9482(3) 0.6132(3) 0.0394(16) Uani 1 1 d .
H32A H 0.3443 0.9762 0.6438 0.047 Uiso 1 1 calc R
C33 C 0.4320(5) 0.9199(2) 0.5983(2) 0.0334(15) Uani 1 1 d .
C34 C 0.5213(5) 0.9293(2) 0.6288(2) 0.0261(14) Uani 1 1 d .
C35 C 0.5274(4) 0.9793(2) 0.6707(2) 0.0218(12) Uani 1 1 d .
C36 C 0.5248(4) 1.0434(2) 0.6525(2) 0.0289(14) Uani 1 1 d .
C37 C 0.5227(4) 1.0592(2) 0.5947(2) 0.0297(14) Uani 1 1 d .
H37A H 0.5238 1.0275 0.5673 0.036 Uiso 1 1 calc R
C38 C 0.5190(5) 1.1195(3) 0.5784(3) 0.0432(17) Uani 1 1 d .
H38A H 0.5178 1.1294 0.5397 0.052 Uiso 1 1 calc R
C39 C 0.5170(5) 1.1669(3) 0.6181(3) 0.0426(17) Uani 1 1 d .
H39A H 0.5125 1.2086 0.6063 0.051 Uiso 1 1 calc R
C40 C 0.5214(5) 1.1538(2) 0.6730(3) 0.0438(17) Uani 1 1 d .
H40A H 0.5208 1.1864 0.6996 0.053 Uiso 1 1 calc R
C41 C 0.5270(4) 1.0914(2) 0.6918(2) 0.0284(14) Uani 1 1 d .
C42 C 0.5327(4) 1.0760(2) 0.7488(2) 0.0376(17) Uani 1 1 d .
H42A H 0.5351 1.1083 0.7757 0.045 Uiso 1 1 calc R
C43 C 0.5348(4) 1.0163(2) 0.7669(3) 0.0320(13) Uani 1 1 d .
H43A H 0.5378 1.0071 0.8057 0.038 Uiso 1 1 calc R
C44 C 0.5325(4) 0.9691(2) 0.7277(2) 0.0264(13) Uani 1 1 d .
C45 C 0.6171(5) 0.8881(2) 0.8923(2) 0.0256(14) Uani 1 1 d .
C46 C 0.7090(5) 0.8980(2) 0.9153(2) 0.0356(15) Uani 1 1 d .
C47 C 0.7257(5) 0.8687(2) 0.9662(2) 0.0439(16) Uani 1 1 d .
H47A H 0.7862 0.8752 0.9846 0.053 Uiso 1 1 calc R
C48 C 0.6563(5) 0.8298(3) 0.9914(2) 0.0372(15) Uani 1 1 d .
C49 C 0.5631(4) 0.8250(2) 0.9680(2) 0.0307(14) Uani 1 1 d .
C50 C 0.5419(5) 0.8575(2) 0.9169(2) 0.0257(13) Uani 1 1 d .
C51 C 0.4418(4) 0.8596(2) 0.8928(2) 0.0230(13) Uani 1 1 d .
C52 C 0.3629(5) 0.8857(2) 0.9238(2) 0.0310(15) Uani 1 1 d .
C53 C 0.2691(5) 0.8865(2) 0.8998(2) 0.0373(15) Uani 1 1 d .
C54 C 0.2570(4) 0.8616(2) 0.8458(2) 0.0401(16) Uani 1 1 d .
H54A H 0.1931 0.8611 0.8305 0.048 Uiso 1 1 calc R
C55 C 0.3312(4) 0.8377(2) 0.8135(2) 0.0284(13) Uani 1 1 d .
C56 C 0.4248(4) 0.8402(2) 0.8383(2) 0.0232(13) Uani 1 1 d .
C58 C 0.7722(5) 1.0044(3) 0.8348(2) 0.0514(17) Uani 1 1 d .
H58A H 0.8281 1.0290 0.8225 0.077 Uiso 1 1 calc R
H58B H 0.7225 1.0316 0.8507 0.077 Uiso 1 1 calc R
H58C H 0.7449 0.9821 0.8028 0.077 Uiso 1 1 calc R
C59 C 0.9100(5) 0.8992(3) 0.8597(3) 0.076(2) Uani 1 1 d .
H59A H 0.9631 0.9252 0.8458 0.114 Uiso 1 1 calc R
H59B H 0.8840 0.8742 0.8289 0.114 Uiso 1 1 calc R
H59C H 0.9347 0.8719 0.8891 0.114 Uiso 1 1 calc R
C60 C 0.8596(7) 0.9917(4) 0.9502(3) 0.112(4) Uani 1 1 d .
H60A H 0.9133 1.0186 0.9386 0.169 Uiso 1 1 calc R
H60B H 0.8832 0.9623 0.9783 0.169 Uiso 1 1 calc R
H60C H 0.8072 1.0168 0.9663 0.169 Uiso 1 1 calc R
C61 C 0.6794(6) 0.7949(3) 1.0412(3) 0.054(2) Uani 1 1 d .
H61A H 0.7416 0.7990 1.0583 0.065 Uiso 1 1 calc R
C62 C 0.4941(5) 0.7849(2) 0.9937(2) 0.0401(17) Uani 1 1 d .
H62A H 0.4302 0.7821 0.9786 0.048 Uiso 1 1 calc R
C63 C 0.3753(5) 0.9116(2) 0.9775(2) 0.0380(16) Uani 1 1 d .
H63A H 0.4378 0.9117 0.9946 0.046 Uiso 1 1 calc R
C64 C 0.1900(5) 0.9133(3) 0.9296(3) 0.052(2) Uani 1 1 d .
H64A H 0.1268 0.9141 0.9135 0.062 Uiso 1 1 calc R
C66 C 0.1926(5) 0.8469(3) 0.7161(2) 0.0518(18) Uani 1 1 d .
H66A H 0.1712 0.8289 0.6806 0.078 Uiso 1 1 calc R
H66B H 0.2150 0.8893 0.7098 0.078 Uiso 1 1 calc R
H66C H 0.1381 0.8471 0.7426 0.078 Uiso 1 1 calc R
C67 C 0.2532(4) 0.7203(2) 0.7620(3) 0.0496(17) Uani 1 1 d .
H67A H 0.2333 0.6993 0.7275 0.074 Uiso 1 1 calc R
H67B H 0.1979 0.7220 0.7879 0.074 Uiso 1 1 calc R
H67C H 0.3069 0.6975 0.7794 0.074 Uiso 1 1 calc R
C68 C 0.3912(5) 0.7948(3) 0.6920(2) 0.0439(17) Uani 1 1 d .
H68A H 0.3653 0.7749 0.6583 0.066 Uiso 1 1 calc R
H68B H 0.4454 0.7703 0.7068 0.066 Uiso 1 1 calc R
H68C H 0.4144 0.8363 0.6826 0.066 Uiso 1 1 calc R
C69 C 0.7689(5) 0.7357(2) 0.8608(2) 0.0350(14) Uani 1 1 d .
C70 C 0.8607(4) 0.7253(3) 0.8414(3) 0.0379(16) Uani 1 1 d .
H70A H 0.9030 0.7022 0.8650 0.046 Uiso 1 1 calc R
C71 C 0.8995(5) 0.7453(3) 0.7898(3) 0.0420(16) Uani 1 1 d .
C72 C 0.7368(5) 0.7016(2) 0.9134(2) 0.0468(18) Uani 1 1 d .
H72A H 0.6697 0.7132 0.9226 0.070 Uiso 1 1 calc R
H72B H 0.7799 0.7127 0.9444 0.070 Uiso 1 1 calc R
H72C H 0.7402 0.6570 0.9069 0.070 Uiso 1 1 calc R
C73 C 0.9999(5) 0.7263(3) 0.7725(3) 0.071(2) Uani 1 1 d .
H73A H 1.0150 0.7442 0.7359 0.106 Uiso 1 1 calc R
H73B H 1.0032 0.6812 0.7701 0.106 Uiso 1 1 calc R
H73C H 1.0472 0.7410 0.8001 0.106 Uiso 1 1 calc R
C74 C 1.1688(5) 0.6763(3) 0.5921(3) 0.0518(18) Uani 1 1 d .
H74A H 1.2260 0.6518 0.5893 0.062 Uiso 1 1 calc R
C75 C 1.1702(5) 0.7390(3) 0.5749(3) 0.0457(17) Uani 1 1 d .
H75A H 1.2287 0.7565 0.5607 0.055 Uiso 1 1 calc R
C76 C 0.9344(5) 0.8330(3) 0.4293(2) 0.0417(17) Uani 1 1 d .
H76A H 0.9375 0.8012 0.4019 0.050 Uiso 1 1 calc R
C77 C 0.9384(5) 0.8952(3) 0.4130(3) 0.0504(19) Uani 1 1 d .
H77A H 0.9432 0.9055 0.3744 0.060 Uiso 1 1 calc R
C78 C 0.6117(6) 0.7564(3) 1.0636(3) 0.054(2) Uani 1 1 d .
H78A H 0.6275 0.7331 1.0960 0.065 Uiso 1 1 calc R
C79 C 0.5178(6) 0.7504(3) 1.0394(3) 0.049(2) Uani 1 1 d .
H79A H 0.4718 0.7225 1.0549 0.059 Uiso 1 1 calc R
C80 C 0.2965(6) 0.9367(3) 1.0050(3) 0.0501(19) Uani 1 1 d .
H80A H 0.3057 0.9536 1.0413 0.060 Uiso 1 1 calc R
C81 C 0.2053(6) 0.9379(3) 0.9816(3) 0.0541(19) Uani 1 1 d .
H81A H 0.1527 0.9559 1.0016 0.065 Uiso 1 1 calc R

loop_
_atom_site_aniso_label
_atom_site_aniso_U_11
_atom_site_aniso_U_22
_atom_site_aniso_U_33
_atom_site_aniso_U_23
_atom_site_aniso_U_13
_atom_site_aniso_U_12
Rh1 0.0257(2) 0.0273(2) 0.0296(2) 0.0083(2) 0.0030(2) 0.0017(2)
P1 0.0268(9) 0.0230(7) 0.0219(8) 0.0045(6) -0.0016(7) -0.0015(7)
P2 0.0271(9) 0.0203(6) 0.0322(9) 0.0036(6) 0.0038(7) 0.0016(6)
Si1 0.0434(11) 0.0271(8) 0.0583(12) 0.0032(8) 0.0099(11) -0.0084(9)
Si2 0.0497(12) 0.0248(8) 0.0399(11) -0.0039(8) 0.0090(9) -0.0067(9)
Si3 0.0447(13) 0.0458(10) 0.0489(12) 0.0105(9) -0.0197(9) -0.0160(10)
Si4 0.0335(10) 0.0309(7) 0.0361(11) -0.0019(6) -0.0022(8) -0.0031(7)
O1 0.031(2) 0.0207(18) 0.030(2) 0.0044(16) -0.0018(18) 0.0060(18)
O2 0.028(2) 0.0179(15) 0.036(2) 0.0006(15) 0.0052(17) -0.0001(16)
O3 0.026(2) 0.0269(19) 0.028(2) 0.0022(17) 0.0018(18) -0.0038(18)
O4 0.034(2) 0.0251(17) 0.018(2) 0.0035(15) -0.0062(17) -0.0004(17)
O5 0.033(2) 0.0244(18) 0.022(2) 0.0012(16) -0.0033(18) -0.0055(18)
O6 0.026(2) 0.0212(16) 0.0187(19) 0.0001(16) 0.0066(15) -0.0006(19)
O7 0.035(3) 0.040(2) 0.033(2) 0.0155(18) 0.002(2) 0.008(2)
O8 0.029(2) 0.053(2) 0.047(3) 0.025(2) 0.006(2) 0.010(2)
C1 0.027(4) 0.026(3) 0.036(4) -0.001(3) 0.000(3) 0.003(3)
C2 0.032(4) 0.019(3) 0.049(4) 0.004(3) 0.000(3) -0.004(3)
C3 0.053(4) 0.021(3) 0.046(4) 0.007(3) 0.000(4) 0.004(3)
C4 0.036(4) 0.030(3) 0.046(4) 0.000(3) 0.008(3) 0.012(3)
C5 0.029(4) 0.032(3) 0.029(4) -0.004(3) 0.002(3) 0.000(3)
C6 0.033(4) 0.024(3) 0.023(3) -0.003(2) 0.006(3) 0.000(3)
C7 0.025(3) 0.018(2) 0.030(3) -0.001(2) 0.005(3) -0.001(3)
C8 0.021(3) 0.030(3) 0.036(4) -0.002(3) 0.000(3) -0.006(3)
C9 0.035(4) 0.030(3) 0.036(4) 0.005(3) 0.006(3) 0.002(3)
C10 0.057(5) 0.017(3) 0.040(4) 0.004(3) 0.001(3) 0.000(3)
C11 0.037(4) 0.023(3) 0.029(4) -0.002(2) 0.009(3) -0.003(3)
C12 0.024(3) 0.022(3) 0.024(3) 0.004(2) 0.007(3) -0.001(3)
C14 0.091(7) 0.060(4) 0.072(6) 0.021(4) 0.013(5) -0.019(4)
C15 0.039(4) 0.034(3) 0.089(5) 0.002(4) 0.009(4) -0.012(3)
C16 0.071(6) 0.048(4) 0.109(6) -0.023(4) 0.035(5) -0.018(4)
C17 0.042(4) 0.032(3) 0.075(5) 0.005(3) -0.004(4) 0.001(4)
C18 0.027(4) 0.037(3) 0.043(4) -0.004(3) 0.002(3) 0.001(3)
C19 0.037(4) 0.035(3) 0.033(4) 0.002(3) 0.010(3) 0.003(3)
C20 0.060(5) 0.037(3) 0.033(4) 0.010(3) 0.008(3) 0.000(4)
C22 0.076(6) 0.049(4) 0.049(5) -0.012(3) -0.004(4) -0.009(4)
C23 0.121(8) 0.029(3) 0.069(5) -0.009(3) 0.035(5) -0.034(4)
C24 0.063(5) 0.048(4) 0.070(5) -0.017(3) 0.005(5) 0.007(4)
C25 0.041(4) 0.017(3) 0.021(3) 0.003(2) -0.007(3) -0.004(3)
C26 0.047(4) 0.029(3) 0.034(4) -0.002(3) -0.001(3) 0.008(3)
C27 0.066(5) 0.026(3) 0.037(4) -0.006(3) -0.017(4) -0.005(4)
C28 0.059(5) 0.025(3) 0.040(4) 0.005(3) -0.022(4) -0.011(3)
C29 0.068(5) 0.038(4) 0.050(5) 0.010(3) -0.021(4) -0.008(4)
C30 0.048(5) 0.054(4) 0.062(5) 0.024(4) -0.028(4) -0.021(4)
C31 0.040(5) 0.045(3) 0.063(5) 0.027(4) -0.014(4) -0.004(4)
C32 0.041(4) 0.034(3) 0.043(4) 0.013(3) -0.003(3) 0.007(3)
C33 0.048(4) 0.021(3) 0.031(4) 0.008(2) -0.007(3) -0.004(3)
C34 0.046(4) 0.019(3) 0.013(3) 0.002(2) 0.000(3) 0.004(3)
C35 0.024(3) 0.021(3) 0.020(3) 0.008(2) 0.002(2) -0.002(2)
C36 0.030(4) 0.030(3) 0.027(4) -0.002(3) 0.000(3) 0.012(3)
C37 0.034(4) 0.029(3) 0.026(4) 0.004(3) 0.000(3) -0.001(3)
C38 0.056(5) 0.042(4) 0.031(4) 0.009(3) -0.007(3) -0.004(4)
C39 0.055(5) 0.030(3) 0.043(4) 0.007(3) -0.005(3) 0.003(3)
C40 0.063(5) 0.023(3) 0.046(4) -0.003(3) -0.010(4) 0.011(3)
C41 0.028(3) 0.025(3) 0.032(4) 0.000(3) 0.002(3) 0.009(3)
C42 0.056(4) 0.025(3) 0.031(4) -0.006(2) -0.011(3) 0.007(3)
C43 0.044(4) 0.030(3) 0.022(3) 0.002(3) 0.001(3) 0.007(3)
C44 0.033(3) 0.016(2) 0.030(3) -0.001(2) 0.000(3) 0.007(2)
C45 0.044(4) 0.023(3) 0.010(3) -0.002(2) -0.004(3) 0.000(3)
C46 0.045(4) 0.033(3) 0.028(3) 0.001(3) -0.005(3) -0.006(3)
C47 0.051(4) 0.041(3) 0.040(4) 0.000(3) -0.013(4) -0.001(4)
C48 0.052(4) 0.033(3) 0.026(4) 0.004(3) -0.012(3) 0.005(3)
C49 0.052(4) 0.023(3) 0.017(3) 0.003(3) 0.006(3) 0.004(3)
C50 0.043(4) 0.019(3) 0.015(3) -0.003(2) 0.000(3) 0.005(3)
C51 0.026(3) 0.012(2) 0.030(3) 0.004(2) 0.007(3) -0.003(2)
C52 0.043(4) 0.021(3) 0.029(4) 0.002(3) 0.008(3) -0.004(3)
C53 0.041(4) 0.036(3) 0.035(4) -0.004(3) 0.013(3) -0.002(3)
C54 0.027(4) 0.037(3) 0.056(4) 0.001(3) -0.001(3) 0.000(3)
C55 0.031(3) 0.022(3) 0.033(4) 0.000(2) -0.001(3) -0.002(3)
C56 0.033(3) 0.018(2) 0.019(3) 0.000(2) 0.008(3) -0.007(3)
C58 0.047(4) 0.050(3) 0.056(4) 0.015(3) -0.001(4) -0.011(4)
C59 0.040(5) 0.070(5) 0.117(7) 0.026(5) 0.014(5) 0.001(5)
C60 0.154(10) 0.128(7) 0.055(6) 0.034(5) -0.042(6) -0.100(7)
C61 0.085(6) 0.045(4) 0.032(4) 0.007(3) -0.006(4) 0.009(4)
C62 0.065(5) 0.035(3) 0.020(4) -0.007(3) 0.010(3) 0.008(3)
C63 0.054(5) 0.026(3) 0.035(4) -0.004(3) 0.010(3) 0.000(3)
C64 0.049(5) 0.057(4) 0.050(5) -0.006(4) 0.020(4) -0.009(4)
C66 0.049(5) 0.056(4) 0.050(4) 0.006(3) -0.010(3) 0.010(4)
C67 0.038(4) 0.040(3) 0.071(4) 0.003(3) 0.003(4) -0.004(3)
C68 0.052(4) 0.048(3) 0.031(4) -0.011(3) 0.001(3) -0.007(3)
C69 0.039(4) 0.036(3) 0.030(3) 0.008(3) -0.007(3) 0.007(3)
C70 0.022(4) 0.042(3) 0.050(4) 0.017(3) -0.006(3) 0.012(3)
C71 0.022(4) 0.051(4) 0.053(4) 0.012(3) 0.006(3) 0.006(3)
C72 0.054(5) 0.045(3) 0.042(4) 0.018(3) 0.011(3) 0.007(4)
C73 0.039(4) 0.087(5) 0.087(6) 0.042(5) 0.008(5) 0.023(4)
C74 0.037(4) 0.046(4) 0.073(5) -0.001(4) 0.003(4) 0.013(4)
C75 0.032(4) 0.048(4) 0.057(5) -0.004(3) 0.005(3) -0.006(3)
C76 0.051(4) 0.037(4) 0.037(4) -0.010(3) 0.005(3) -0.001(3)
C77 0.069(6) 0.049(4) 0.033(4) 0.002(3) 0.005(4) -0.001(4)
C78 0.087(7) 0.041(4) 0.034(4) 0.005(3) 0.006(4) 0.014(4)
C79 0.095(7) 0.027(3) 0.026(4) 0.007(3) 0.016(4) -0.002(4)
C80 0.072(6) 0.036(3) 0.043(4) -0.003(3) 0.014(4) 0.004(4)
C81 0.060(6) 0.048(4) 0.055(5) -0.010(4) 0.026(4) 0.005(4)

loop_
_atom_type_symbol
_atom_type_description
_atom_type_scat_dispersion_real
_atom_type_scat_dispersion_imag
_atom_type_scat_source
C C 0.0033 0.0016 'International Tables Vol C Tables 4.2.6.8 and 6.1.1.4'
H H 0.0000 0.0000 'International Tables Vol C Tables 4.2.6.8 and 6.1.1.4'
O O 0.0106 0.0060 'International Tables Vol C Tables 4.2.6.8 and 6.1.1.4'
Si Si 0.0817 0.0704 'International Tables Vol C Tables 4.2.6.8 and 6.1.1.4'
P P 0.1023 0.0942 'International Tables Vol C Tables 4.2.6.8 and 6.1.1.4'
Rh Rh -1.1178 0.9187 'International Tables Vol C Tables 4.2.6.8 and 6.1.1.4'

loop_
_geom_angle_atom_site_label_1
_geom_angle_atom_site_label_2
_geom_angle_atom_site_label_3
_geom_angle
O8 Rh1 O7 89.69(15)
O8 Rh1 P1 173.35(12)
O7 Rh1 P1 86.98(11)
O8 Rh1 P2 82.86(11)
O7 Rh1 P2 169.10(11)
P1 Rh1 P2 101.20(5)
O4 P1 O6 98.44(19)
O4 P1 O5 99.16(18)
O6 P1 O5 102.55(18)
O4 P1 Rh1 126.69(14)
O6 P1 Rh1 112.51(13)
O5 P1 Rh1 114.00(16)
O1 P2 O3 98.59(19)
O1 P2 O2 99.83(18)
O3 P2 O2 102.10(18)
O1 P2 Rh1 127.76(15)
O3 P2 Rh1 114.11(14)
O2 P2 Rh1 110.87(12)
C15 Si1 C16 110.0(3)
C15 Si1 C14 110.6(3)
C16 Si1 C14 108.2(3)
C15 Si1 C2 111.7(2)
C16 Si1 C2 106.3(3)
C14 Si1 C2 109.8(3)
C24 Si2 C22 112.3(3)
C24 Si2 C23 109.9(3)
C22 Si2 C23 107.3(4)
C24 Si2 C11 111.4(3)
C22 Si2 C11 109.7(3)
C23 Si2 C11 105.9(3)
C58 Si3 C59 109.8(3)
C58 Si3 C60 109.0(3)
C59 Si3 C60 109.3(4)
C58 Si3 C46 113.1(3)
C59 Si3 C46 109.4(3)
C60 Si3 C46 106.2(3)
C68 Si4 C66 108.5(3)
C68 Si4 C67 107.8(3)
C66 Si4 C67 111.2(3)
C68 Si4 C55 115.3(3)
C66 Si4 C55 107.0(3)
C67 Si4 C55 107.1(3)
C25 O1 P2 129.8(3)
C1 O2 P2 122.8(3)
C12 O3 P2 119.4(3)
C44 O4 P1 131.9(3)
C45 O5 P1 117.2(3)
C56 O6 P1 120.8(3)
C69 O7 Rh1 125.2(4)
C71 O8 Rh1 125.9(4)
C6 C1 O2 117.4(5)
C6 C1 C2 123.8(6)
O2 C1 C2 118.6(5)
C3 C2 C1 114.4(5)
C3 C2 Si1 117.3(4)
C1 C2 Si1 128.2(5)
C2 C3 C4 125.0(5)
C2 C3 H3A 117.5
C4 C3 H3A 117.5
C17 C4 C3 122.4(5)
C17 C4 C5 119.0(6)
C3 C4 C5 118.6(5)
C18 C5 C4 118.4(6)
C18 C5 C6 124.3(5)
C4 C5 C6 117.3(5)
C1 C6 C5 120.3(5)
C1 C6 C7 120.2(5)
C5 C6 C7 119.5(5)
C12 C7 C8 118.1(5)
C12 C7 C6 121.0(5)
C8 C7 C6 120.9(4)
C19 C8 C9 118.4(5)
C19 C8 C7 122.8(5)
C9 C8 C7 118.7(5)
C10 C9 C20 122.1(5)
C10 C9 C8 119.2(5)
C20 C9 C8 118.7(5)
C11 C10 C9 123.3(5)
C11 C10 H10A 118.4
C9 C10 H10A 118.4
C10 C11 C12 115.3(5)
C10 C11 Si2 121.0(4)
C12 C11 Si2 123.4(4)
C7 C12 O3 118.5(4)
C7 C12 C11 124.2(5)
O3 C12 C11 117.3(5)
Si1 C14 H14A 109.5
Si1 C14 H14B 109.5
H14A C14 H14B 109.5
Si1 C14 H14C 109.5
H14A C14 H14C 109.5
H14B C14 H14C 109.5
Si1 C15 H15A 109.5
Si1 C15 H15B 109.5
H15A C15 H15B 109.5
Si1 C15 H15C 109.5
H15A C15 H15C 109.5
H15B C15 H15C 109.5
Si1 C16 H16A 109.5
Si1 C16 H16B 109.5
H16A C16 H16B 109.5
Si1 C16 H16C 109.5
H16A C16 H16C 109.5
H16B C16 H16C 109.5
C74 C17 C4 121.5(6)
C74 C17 H17A 119.2
C4 C17 H17A 119.2
C75 C18 C5 121.1(6)
C75 C18 H18A 119.4
C5 C18 H18A 119.4
C76 C19 C8 121.7(6)
C76 C19 H19A 119.1
C8 C19 H19A 119.1
C77 C20 C9 120.9(6)
C77 C20 H20A 119.6
C9 C20 H20A 119.6
Si2 C22 H22A 109.5
Si2 C22 H22B 109.5
H22A C22 H22B 109.5
Si2 C22 H22C 109.5
H22A C22 H22C 109.5
H22B C22 H22C 109.5
Si2 C23 H23A 109.5
Si2 C23 H23B 109.5
H23A C23 H23B 109.5
Si2 C23 H23C 109.5
H23A C23 H23C 109.5
H23B C23 H23C 109.5
Si2 C24 H24A 109.5
Si2 C24 H24B 109.5
H24A C24 H24B 109.5
Si2 C24 H24C 109.5
H24A C24 H24C 109.5
H24B C24 H24C 109.5
C34 C25 O1 117.7(5)
C34 C25 C26 121.9(6)
O1 C25 C26 120.1(6)
C27 C26 C25 118.3(6)
C27 C26 H26A 120.9
C25 C26 H26A 120.9
C26 C27 C28 123.7(6)
C26 C27 H27A 118.1
C28 C27 H27A 118.1
C29 C28 C27 124.3(6)
C29 C28 C33 117.8(7)
C27 C28 C33 118.0(6)
C30 C29 C28 121.7(7)
C30 C29 H29A 119.1
C28 C29 H29A 119.1
C29 C30 C31 120.5(7)
C29 C30 H30A 119.7
C31 C30 H30A 119.7
C32 C31 C30 119.4(7)
C32 C31 H31A 120.3
C30 C31 H31A 120.3
C31 C32 C33 121.5(6)
C31 C32 H32A 119.2
C33 C32 H32A 119.2
C32 C33 C28 119.0(6)
C32 C33 C34 122.6(6)
C28 C33 C34 118.4(6)
C25 C34 C33 119.2(5)
C25 C34 C35 121.0(5)
C33 C34 C35 119.7(5)
C44 C35 C36 116.7(5)
C44 C35 C34 123.7(4)
C36 C35 C34 119.6(4)
C41 C36 C37 118.2(5)
C41 C36 C35 120.4(5)
C37 C36 C35 121.5(5)
C38 C37 C36 120.7(5)
C38 C37 H37A 119.7
C36 C37 H37A 119.7
C37 C38 C39 120.5(5)
C37 C38 H38A 119.7
C39 C38 H38A 119.7
C40 C39 C38 120.6(5)
C40 C39 H39A 119.7
C38 C39 H39A 119.7
C39 C40 C41 120.6(5)
C39 C40 H40A 119.7
C41 C40 H40A 119.7
C36 C41 C42 118.4(5)
C36 C41 C40 119.4(5)
C42 C41 C40 122.2(5)
C43 C42 C41 122.1(5)
C43 C42 H42A 118.9
C41 C42 H42A 118.9
C42 C43 C44 119.1(5)
C42 C43 H43A 120.5
C44 C43 H43A 120.5
C35 C44 C43 123.3(5)
C35 C44 O4 116.0(4)
C43 C44 O4 120.4(5)
C50 C45 C46 126.3(5)
C50 C45 O5 115.9(5)
C46 C45 O5 117.8(5)
C47 C46 C45 115.1(6)
C47 C46 Si3 115.9(5)
C45 C46 Si3 128.9(4)
C46 C47 C48 122.4(6)
C46 C47 H47A 118.8
C48 C47 H47A 118.8
C49 C48 C47 119.4(5)
C49 C48 C61 119.4(6)
C47 C48 C61 121.2(6)
C48 C49 C62 118.7(5)
C48 C49 C50 119.2(5)
C62 C49 C50 122.0(6)
C45 C50 C49 116.8(5)
C45 C50 C51 121.2(5)
C49 C50 C51 121.9(5)
C56 C51 C52 118.6(5)
C56 C51 C50 120.5(5)
C52 C51 C50 120.7(5)
C53 C52 C63 118.4(6)
C53 C52 C51 119.1(5)
C63 C52 C51 122.5(6)
C52 C53 C54 118.4(6)
C52 C53 C64 119.9(6)
C54 C53 C64 121.7(6)
C55 C54 C53 124.8(6)
C55 C54 H54A 117.6
C53 C54 H54A 117.6
C54 C55 C56 114.9(5)
C54 C55 Si4 116.4(4)
C56 C55 Si4 128.4(4)
C51 C56 O6 118.0(5)
C51 C56 C55 123.8(5)
O6 C56 C55 118.1(5)
Si3 C58 H58A 109.5
Si3 C58 H58B 109.5
H58A C58 H58B 109.5
Si3 C58 H58C 109.5
H58A C58 H58C 109.5
H58B C58 H58C 109.5
Si3 C59 H59A 109.5
Si3 C59 H59B 109.5
H59A C59 H59B 109.5
Si3 C59 H59C 109.5
H59A C59 H59C 109.5
H59B C59 H59C 109.5
Si3 C60 H60A 109.5
Si3 C60 H60B 109.5
H60A C60 H60B 109.5
Si3 C60 H60C 109.5
H60A C60 H60C 109.5
H60B C60 H60C 109.5
C78 C61 C48 119.8(7)
C78 C61 H61A 120.1
C48 C61 H61A 120.1
C79 C62 C49 121.4(7)
C79 C62 H62A 119.3
C49 C62 H62A 119.3
C80 C63 C52 119.8(7)
C80 C63 H63A 120.1
C52 C63 H63A 120.1
C81 C64 C53 119.8(7)
C81 C64 H64A 120.1
C53 C64 H64A 120.1
Si4 C66 H66A 109.5
Si4 C66 H66B 109.5
H66A C66 H66B 109.5
Si4 C66 H66C 109.5
H66A C66 H66C 109.5
H66B C66 H66C 109.5
Si4 C67 H67A 109.5
Si4 C67 H67B 109.5
H67A C67 H67B 109.5
Si4 C67 H67C 109.5
H67A C67 H67C 109.5
H67B C67 H67C 109.5
Si4 C68 H68A 109.5
Si4 C68 H68B 109.5
H68A C68 H68B 109.5
Si4 C68 H68C 109.5
H68A C68 H68C 109.5
H68B C68 H68C 109.5
O7 C69 C70 126.6(5)
O7 C69 C72 115.5(6)
C70 C69 C72 117.9(5)
C69 C70 C71 126.5(5)
C69 C70 H70A 116.7
C71 C70 H70A 116.7
O8 C71 C70 125.4(5)
O8 C71 C73 114.4(5)
C70 C71 C73 120.3(6)
C69 C72 H72A 109.5
C69 C72 H72B 109.5
H72A C72 H72B 109.5
C69 C72 H72C 109.5
H72A C72 H72C 109.5
H72B C72 H72C 109.5
C71 C73 H73A 109.5
C71 C73 H73B 109.5
H73A C73 H73B 109.5
C71 C73 H73C 109.5
H73A C73 H73C 109.5
H73B C73 H73C 109.5
C17 C74 C75 119.6(6)
C17 C74 H74A 120.2
C75 C74 H74A 120.2
C18 C75 C74 120.4(6)
C18 C75 H75A 119.8
C74 C75 H75A 119.8
C19 C76 C77 119.8(6)
C19 C76 H76A 120.1
C77 C76 H76A 120.1
C20 C77 C76 120.5(6)
C20 C77 H77A 119.8
C76 C77 H77A 119.8
C61 C78 C79 121.1(7)
C61 C78 H78A 119.5
C79 C78 H78A 119.5
C62 C79 C78 119.6(7)
C62 C79 H79A 120.2
C78 C79 H79A 120.2
C81 C80 C63 122.0(7)
C81 C80 H80A 119.0
C63 C80 H80A 119.0
C64 C81 C80 120.2(7)
C64 C81 H81A 119.9
C80 C81 H81A 119.9

loop_
_geom_bond_atom_site_label_1
_geom_bond_atom_site_label_2
_geom_bond_distance
Rh1 O8 2.047(4)
Rh1 O7 2.055(3)
Rh1 P1 2.1491(16)
Rh1 P2 2.1500(15)
P1 O4 1.602(3)
P1 O6 1.610(3)
P1 O5 1.643(3)
P2 O1 1.611(4)
P2 O3 1.615(4)
P2 O2 1.630(3)
Si1 C15 1.831(6)
Si1 C16 1.873(6)
Si1 C14 1.874(6)
Si1 C2 1.877(6)
Si2 C24 1.845(7)
Si2 C22 1.851(6)
Si2 C23 1.866(6)
Si2 C11 1.874(5)
Si3 C58 1.844(6)
Si3 C59 1.848(8)
Si3 C60 1.868(7)
Si3 C46 1.904(7)
Si4 C68 1.847(6)
Si4 C66 1.856(6)
Si4 C67 1.866(5)
Si4 C55 1.893(6)
O1 C25 1.384(6)
O2 C1 1.397(6)
O3 C12 1.409(6)
O4 C44 1.405(5)
O5 C45 1.417(6)
O6 C56 1.412(6)
O7 C69 1.273(6)
O8 C71 1.263(6)
C1 C6 1.352(8)
C1 C2 1.443(7)
C2 C3 1.372(8)
C3 C4 1.423(8)
C3 H3A 0.9500
C4 C17 1.413(8)
C4 C5 1.425(7)
C5 C18 1.393(8)
C5 C6 1.449(8)
C6 C7 1.507(6)
C7 C12 1.373(7)
C7 C8 1.435(7)
C8 C19 1.407(7)
C8 C9 1.416(7)
C9 C10 1.409(7)
C9 C20 1.411(7)
C10 C11 1.382(7)
C10 H10A 0.9500
C11 C12 1.424(7)
C14 H14A 0.9800
C14 H14B 0.9800
C14 H14C 0.9800
C15 H15A 0.9800
C15 H15B 0.9800
C15 H15C 0.9800
C16 H16A 0.9800
C16 H16B 0.9800
C16 H16C 0.9800
C17 C74 1.339(8)
C17 H17A 0.9500
C18 C75 1.370(8)
C18 H18A 0.9500
C19 C76 1.349(7)
C19 H19A 0.9500
C20 C77 1.355(8)
C20 H20A 0.9500
C22 H22A 0.9800
C22 H22B 0.9800
C22 H22C 0.9800
C23 H23A 0.9800
C23 H23B 0.9800
C23 H23C 0.9800
C24 H24A 0.9800
C24 H24B 0.9800
C24 H24C 0.9800
C25 C34 1.380(8)
C25 C26 1.419(7)
C26 C27 1.344(8)
C26 H26A 0.9500
C27 C28 1.414(9)
C27 H27A 0.9500
C28 C29 1.410(9)
C28 C33 1.437(8)
C29 C30 1.343(9)
C29 H29A 0.9500
C30 C31 1.411(9)
C30 H30A 0.9500
C31 C32 1.370(8)
C31 H31A 0.9500
C32 C33 1.388(8)
C32 H32A 0.9500
C33 C34 1.441(8)
C34 C35 1.478(7)
C35 C44 1.383(7)
C35 C36 1.456(6)
C36 C41 1.403(7)
C36 C37 1.424(7)
C37 C38 1.364(7)
C37 H37A 0.9500
C38 C39 1.400(7)
C38 H38A 0.9500
C39 C40 1.345(7)
C39 H39A 0.9500
C40 C41 1.427(7)
C40 H40A 0.9500
C41 C42 1.406(7)
C42 C43 1.365(6)
C42 H42A 0.9500
C43 C44 1.387(7)
C43 H43A 0.9500
C45 C50 1.360(8)
C45 C46 1.393(8)
C46 C47 1.392(7)
C47 C48 1.407(8)
C47 H47A 0.9500
C48 C49 1.401(8)
C48 C61 1.446(7)
C49 C62 1.425(8)
C49 C50 1.440(7)
C50 C51 1.490(8)
C51 C56 1.391(7)
C51 C52 1.429(7)
C52 C53 1.410(8)
C52 C63 1.412(7)
C53 C54 1.411(7)
C53 C64 1.423(8)
C54 C55 1.378(7)
C54 H54A 0.9500
C55 C56 1.417(7)
C58 H58A 0.9800
C58 H58B 0.9800
C58 H58C 0.9800
C59 H59A 0.9800
C59 H59B 0.9800
C59 H59C 0.9800
C60 H60A 0.9800
C60 H60B 0.9800
C60 H60C 0.9800
C61 C78 1.359(9)
C61 H61A 0.9500
C62 C79 1.364(7)
C62 H62A 0.9500
C63 C80 1.378(9)
C63 H63A 0.9500
C64 C81 1.370(8)
C64 H64A 0.9500
C66 H66A 0.9800
C66 H66B 0.9800
C66 H66C 0.9800
C67 H67A 0.9800
C67 H67B 0.9800
C67 H67C 0.9800
C68 H68A 0.9800
C68 H68B 0.9800
C68 H68C 0.9800
C69 C70 1.362(8)
C69 C72 1.523(7)
C70 C71 1.412(8)
C70 H70A 0.9500
C71 C73 1.497(8)
C72 H72A 0.9800
C72 H72B 0.9800
C72 H72C 0.9800
C73 H73A 0.9800
C73 H73B 0.9800
C73 H73C 0.9800
C74 C75 1.418(8)
C74 H74A 0.9500
C75 H75A 0.9500
C76 C77 1.406(8)
C76 H76A 0.9500
C77 H77A 0.9500
C78 C79 1.419(10)
C78 H78A 0.9500
C79 H79A 0.9500
C80 C81 1.371(10)
C80 H80A 0.9500
C81 H81A 0.9500
